data_2218179
loop_
_publ_author_name
'Meng, Fankun'
'Xia, Lili'
'Zhu, Xiaoxiao'

_publ_section_title
;(Di-2-pyridylamine-\k^2^<i>N</i>^1^,<i>N</i>^1'^)bis(methacrylato-\k<i>O</i>)nickel(II)
 sesquihydrate
;
_journal_coeditor_code LH2600
_journal_issue 5
_journal_name_full 'Acta Crystallographica Section E'
_journal_page_first m640
_journal_paper_doi 10.1107/S1600536808009008
_journal_volume 64
_journal_year 2008
_chemical_formula_iupac '[Ni (C4 H3 O2)2 (C8 H7 N3)], 1.5H2 O'
_chemical_formula_moiety 'C18 H19 N3 Ni O4, 1.5(H2 O)'
_chemical_formula_sum 'C18 H22 N3 Ni O5.5'
_chemical_formula_weight 427.10
_chemical_name_systematic
;(Di-2-pyridylamine-\k^2^N^1^,N^1'^)bis(methacrylato-\kO)nickel(II)
 sesquihydrate
;
_space_group_IT_number 14
_symmetry_cell_setting monoclinic
_symmetry_space_group_name_Hall '-P 2yn'
_symmetry_space_group_name_H-M 'P 1 21/n 1'
_atom_sites_solution_hydrogens geom
_atom_sites_solution_primary direct
_atom_sites_solution_secondary difmap
_audit_creation_method SHELXL-97
_cell_angle_alpha 90.00
_cell_angle_beta 101.483(2)
_cell_angle_gamma 90.00
_cell_formula_units_Z 4
_cell_length_a 8.3686(9)
_cell_length_b 15.7235(16)
_cell_length_c 15.5396(17)
_cell_measurement_reflns_used 4631
_cell_measurement_temperature 293(2)
_cell_measurement_theta_max 28.33
_cell_measurement_theta_min 1.86
_cell_volume 2003.8(4)
_computing_cell_refinement 'SAINT (Bruker, 1996)'
_computing_data_collection 'SMART (Bruker, 1996)'
_computing_data_reduction 'SAINT (Bruker, 1996)'
_computing_molecular_graphics 'SHELXTL (Sheldrick, 2008)'
_computing_publication_material 'SHELXTL (Sheldrick, 2008)'
_computing_structure_refinement 'SHELXL97 (Sheldrick, 2008)'
_computing_structure_solution 'SHELXS97 (Sheldrick, 2008)'
_diffrn_ambient_temperature 293(2)
_diffrn_measured_fraction_theta_full 0.995
_diffrn_measured_fraction_theta_max 0.995
_diffrn_measurement_device_type 'Bruker SMART CCD area-detector'
_diffrn_measurement_method '\f and \w'
_diffrn_radiation_monochromator graphite
_diffrn_radiation_source 'fine-focus sealed tube'
_diffrn_radiation_type MoK\a
_diffrn_radiation_wavelength 0.71073
_diffrn_reflns_av_R_equivalents 0.0773
_diffrn_reflns_av_sigmaI/netI 0.0571
_diffrn_reflns_limit_h_max 9
_diffrn_reflns_limit_h_min -9
_diffrn_reflns_limit_k_max 17
_diffrn_reflns_limit_k_min -18
_diffrn_reflns_limit_l_max 18
_diffrn_reflns_limit_l_min -15
_diffrn_reflns_number 9960
_diffrn_reflns_theta_full 25.01
_diffrn_reflns_theta_max 25.01
_diffrn_reflns_theta_min 1.86
_exptl_absorpt_coefficient_mu 1.004
_exptl_absorpt_correction_T_max 0.8723
_exptl_absorpt_correction_T_min 0.7396
_exptl_absorpt_correction_type multi-scan
_exptl_absorpt_process_details '(SADABS; Sheldrick, 1996)'
_exptl_crystal_colour blue
_exptl_crystal_density_diffrn 1.416
_exptl_crystal_density_method 'not measured'
_exptl_crystal_description block
_exptl_crystal_F_000 892
_exptl_crystal_size_max 0.29
_exptl_crystal_size_mid 0.22
_exptl_crystal_size_min 0.18
_refine_diff_density_max 0.323
_refine_diff_density_min -0.237
_refine_ls_extinction_method none
_refine_ls_goodness_of_fit_ref 1.000
_refine_ls_hydrogen_treatment mixed
_refine_ls_matrix_type full
_refine_ls_number_parameters 311
_refine_ls_number_reflns 3512
_refine_ls_number_restraints 13
_refine_ls_restrained_S_all 1.012
_refine_ls_R_factor_all 0.0456
_refine_ls_R_factor_gt 0.0356
_refine_ls_shift/su_max 0.013
_refine_ls_shift/su_mean 0.000
_refine_ls_structure_factor_coef Fsqd
_refine_ls_weighting_details 'calc w=1/[\s^2^(Fo^2^)+(0.03P)^2^] where P=(Fo^2^+2Fc^2^)/3'
_refine_ls_weighting_scheme calc
_refine_ls_wR_factor_gt 0.0815
_refine_ls_wR_factor_ref 0.0843
_reflns_number_gt 2720
_reflns_number_total 3512
_reflns_threshold_expression I>2\s(I)
_cod_data_source_file lh2600.cif
_cod_data_source_block I
_cod_depositor_comments
;
The following automatic conversions were performed:
'_symmetry_cell_setting' value 'Monoclinic' changed to 'monoclinic'
according to '/home/saulius/struct/CIF-dictionaries/cif_core.dic'
dictionary named 'cif_core.dic' version 2.4.1 from 2010-06-29.

Automatic conversion script
Id: cif_fix_enum 1527 2010-12-29 10:47:43Z saulius 

The following automatic conversions were performed:

'_symmetry_cell_setting' value 'Monoclinic' changed to 'monoclinic'
according to /home/saulius/struct/CIF-dictionaries/cif_core.dic
dictionary named 'cif_core.dic' version 2.4.1 from 2010-06-29.

Automatic conversion script
Id: cif_fix_values 1715 2011-07-08 13:25:40Z adriana 
;
_cod_original_sg_symbol_H-M 'P 21/n'
_cod_original_formula_sum 'C18 H22 N3 Ni O5.50'
_cod_database_code 2218179
_cod_database_fobs_code 2218179

loop_
_symmetry_equiv_pos_as_xyz
'x, y, z'
'-x+1/2, y+1/2, -z+1/2'
'-x, -y, -z'
'x-1/2, -y-1/2, z-1/2'

loop_
_atom_site_type_symbol
_atom_site_label
_atom_site_fract_x
_atom_site_fract_y
_atom_site_fract_z
_atom_site_U_iso_or_equiv
_atom_site_adp_type
_atom_site_calc_flag
_atom_site_refinement_flags
_atom_site_occupancy
Ni Ni1 0.71669(3) 0.166235(18) 0.635377(19) 0.05233(13) Uani d . 1
O O1 0.6953(2) 0.18663(11) 0.75859(11) 0.0676(5) Uani d . 1
O O2 0.4520(2) 0.16405(13) 0.68304(14) 0.0869(6) Uani d . 1
O O3 0.6959(2) 0.28811(11) 0.60684(13) 0.0744(5) Uani d . 1
O O4 0.9584(2) 0.26650(12) 0.62783(14) 0.0866(6) Uani d . 1
O O5 0.1555(3) 0.13886(13) 0.58041(14) 0.0871(6) Uani d D 1
O O6 0.1576(18) 0.8401(6) 0.9099(9) 0.365(9) Uani d P 0.50
H H6A 0.2379 0.8070 0.9103 0.437 Uiso d PR 0.50
H H6B 0.0724 0.8139 0.8846 0.437 Uiso d PR 0.50
N N1 0.8388(2) 0.05866(11) 0.66380(12) 0.0554(5) Uani d . 1
N N2 0.6341(2) 0.13116(12) 0.51218(13) 0.0555(5) Uani d . 1
N N3 0.7837(2) 0.00393(12) 0.51996(13) 0.0599(5) Uani d . 1
H H19 0.8113 -0.0357 0.4877 0.072 Uiso calc R 1
C C1 0.9209(4) 0.0486(2) 0.74736(19) 0.0786(8) Uani d . 1
C C2 1.0198(4) -0.0173(2) 0.7755(2) 0.0922(10) Uani d D 1
C C3 1.0384(4) -0.0799(2) 0.7157(2) 0.0857(9) Uani d . 1
C C4 0.9597(3) -0.07131(17) 0.63130(19) 0.0682(7) Uani d D 1
C C5 0.8605(3) -0.00130(14) 0.60641(16) 0.0530(6) Uani d . 1
C C6 0.6718(3) 0.05967(14) 0.47463(15) 0.0514(5) Uani d . 1
C C7 0.5986(3) 0.03930(18) 0.38840(17) 0.0659(7) Uani d D 1
C C8 0.4874(4) 0.0926(2) 0.34175(19) 0.0745(8) Uani d . 1
C C9 0.4470(4) 0.1665(2) 0.38006(19) 0.0724(8) Uani d . 1
C C10 0.5214(3) 0.18320(18) 0.4632(2) 0.0693(7) Uani d . 1
C C11 0.5437(3) 0.18002(14) 0.75381(19) 0.0612(7) Uani d . 1
C C12 0.4763(4) 0.18975(16) 0.8346(2) 0.0745(8) Uani d U 1
C C13 0.5788(7) 0.1974(2) 0.9112(3) 0.1023(12) Uani d DU 1
C C14 0.3001(5) 0.1899(3) 0.8252(3) 0.1299(14) Uani d . 1
H H13 0.2721 0.2052 0.8801 0.195 Uiso calc R 1
H H11 0.2583 0.1342 0.8081 0.195 Uiso calc R 1
H H12 0.2534 0.2304 0.7810 0.195 Uiso calc R 1
C C15 0.8403(4) 0.31425(16) 0.60955(16) 0.0606(6) Uani d . 1
C C16 0.8616(4) 0.40609(18) 0.58992(18) 0.0745(7) Uani d DU 1
C C17 1.0179(7) 0.4399(3) 0.6099(3) 0.1124(13) Uani d DU 1
C C18 0.7233(5) 0.4528(2) 0.5499(3) 0.1287(14) Uani d DU 1
H H17 0.7563 0.5083 0.5343 0.193 Uiso calc R 1
H H18 0.6504 0.4584 0.5901 0.193 Uiso calc R 1
H H16 0.6688 0.4237 0.4980 0.193 Uiso calc R 1
H H1 0.913(3) 0.0917(18) 0.7842(18) 0.083(9) Uiso d . 1
H H2 1.086(3) -0.0193(18) 0.8329(14) 0.099(10) Uiso d D 1
H H3 1.108(4) -0.131(2) 0.733(2) 0.117(11) Uiso d . 1
H H4 0.964(3) -0.1118(14) 0.5870(14) 0.066(7) Uiso d D 1
H H5 0.630(2) -0.0103(11) 0.3650(14) 0.058(7) Uiso d D 1
H H6 0.430(3) 0.0750(19) 0.281(2) 0.106(10) Uiso d . 1
H H7 0.373(3) 0.2059(16) 0.3503(17) 0.076(8) Uiso d . 1
H H8 0.495(3) 0.2368(17) 0.4916(17) 0.084(8) Uiso d . 1
H H9 0.690(2) 0.187(2) 0.919(2) 0.118(16) Uiso d D 1
H H10 0.523(5) 0.207(2) 0.958(3) 0.153(15) Uiso d . 1
H H14 1.099(4) 0.403(2) 0.633(2) 0.133(17) Uiso d D 1
H H15 1.031(4) 0.4937(15) 0.592(2) 0.134(14) Uiso d D 1
H H20 0.257(3) 0.1554(17) 0.6173(18) 0.099(11) Uiso d D 1
H H21 0.082(4) 0.1753(18) 0.598(2) 0.128(14) Uiso d D 1

loop_
_atom_site_aniso_label
_atom_site_aniso_U_11
_atom_site_aniso_U_22
_atom_site_aniso_U_33
_atom_site_aniso_U_12
_atom_site_aniso_U_13
_atom_site_aniso_U_23
Ni1 0.0512(2) 0.0530(2) 0.0534(2) 0.00317(13) 0.01212(15) -0.00762(14)
O1 0.0629(12) 0.0792(12) 0.0624(11) -0.0013(9) 0.0162(9) -0.0175(9)
O2 0.0608(12) 0.1171(17) 0.0832(14) -0.0144(11) 0.0152(11) -0.0286(12)
O3 0.0689(12) 0.0613(11) 0.0941(13) 0.0041(9) 0.0191(10) -0.0042(10)
O4 0.0766(13) 0.0790(13) 0.1072(16) 0.0182(10) 0.0254(12) 0.0057(11)
O5 0.0704(13) 0.0955(14) 0.0905(15) 0.0182(11) 0.0041(12) -0.0320(12)
O6 0.410(19) 0.215(11) 0.395(19) -0.049(10) -0.096(16) 0.069(10)
N1 0.0556(12) 0.0580(12) 0.0519(11) 0.0019(9) 0.0089(10) -0.0038(9)
N2 0.0527(12) 0.0598(12) 0.0546(12) 0.0037(10) 0.0121(10) 0.0011(10)
N3 0.0686(13) 0.0582(12) 0.0528(12) 0.0107(10) 0.0121(10) -0.0075(10)
C1 0.084(2) 0.086(2) 0.0597(18) 0.0167(17) -0.0003(15) -0.0109(16)
C2 0.096(2) 0.105(2) 0.0633(19) 0.030(2) -0.0122(18) -0.0020(18)
C3 0.088(2) 0.078(2) 0.084(2) 0.0213(17) -0.0027(18) 0.0054(18)
C4 0.0713(17) 0.0595(16) 0.0708(18) 0.0055(13) 0.0066(15) -0.0046(14)
C5 0.0500(13) 0.0518(13) 0.0579(15) -0.0019(11) 0.0125(11) 0.0015(12)
C6 0.0490(13) 0.0567(14) 0.0504(13) -0.0009(11) 0.0146(11) 0.0006(11)
C7 0.0716(17) 0.0738(18) 0.0531(16) 0.0097(14) 0.0147(14) -0.0050(14)
C8 0.0739(19) 0.098(2) 0.0507(16) -0.0005(17) 0.0103(15) 0.0084(16)
C9 0.0701(19) 0.081(2) 0.0639(18) 0.0116(16) 0.0085(15) 0.0116(16)
C10 0.0681(18) 0.0674(18) 0.0710(19) 0.0138(14) 0.0101(15) 0.0034(14)
C11 0.0621(17) 0.0529(15) 0.0728(18) -0.0060(12) 0.0234(15) -0.0125(12)
C12 0.104(2) 0.0500(14) 0.0812(19) -0.0052(14) 0.0472(18) -0.0095(14)
C13 0.155(4) 0.084(2) 0.081(2) -0.020(3) 0.056(3) -0.0093(19)
C14 0.119(3) 0.144(3) 0.153(4) 0.010(2) 0.089(3) 0.005(3)
C15 0.0705(18) 0.0624(16) 0.0520(14) 0.0061(14) 0.0193(14) -0.0061(12)
C16 0.101(2) 0.0637(17) 0.0669(17) -0.0049(15) 0.0361(16) -0.0069(14)
C17 0.147(4) 0.093(3) 0.104(3) -0.034(3) 0.044(3) 0.000(2)
C18 0.160(3) 0.080(2) 0.161(4) 0.039(2) 0.067(3) 0.030(2)

loop_
_atom_type_symbol
_atom_type_description
_atom_type_scat_dispersion_real
_atom_type_scat_dispersion_imag
_atom_type_scat_source
C C 0.0033 0.0016 'International Tables Vol C Tables 4.2.6.8 and 6.1.1.4'
H H 0.0000 0.0000 'International Tables Vol C Tables 4.2.6.8 and 6.1.1.4'
N N 0.0061 0.0033 'International Tables Vol C Tables 4.2.6.8 and 6.1.1.4'
O O 0.0106 0.0060 'International Tables Vol C Tables 4.2.6.8 and 6.1.1.4'
Ni Ni 0.3393 1.1124 'International Tables Vol C Tables 4.2.6.8 and 6.1.1.4'

loop_
_geom_angle_atom_site_label_1
_geom_angle_atom_site_label_2
_geom_angle_atom_site_label_3
_geom_angle
_geom_angle_publ_flag
O3 Ni1 N2 93.16(8) y
O3 Ni1 N1 154.32(8) y
N2 Ni1 N1 92.47(8) y
O3 Ni1 O1 92.24(8) y
N2 Ni1 O1 153.74(8) y
N1 Ni1 O1 93.70(7) y
C11 O1 Ni1 102.29(16) ?
C15 O3 Ni1 105.48(16) ?
H20 O5 H21 103(3) ?
H6A O6 H6B 107.1 ?
C5 N1 C1 116.6(2) ?
C5 N1 Ni1 125.95(16) ?
C1 N1 Ni1 117.08(18) ?
C6 N2 C10 117.4(2) ?
C6 N2 Ni1 126.19(16) ?
C10 N2 Ni1 116.32(18) ?
C6 N3 C5 132.90(19) ?
C6 N3 H19 113.5 ?
C5 N3 H19 113.5 ?
C2 C1 N1 124.4(3) ?
C2 C1 H1 119.6(17) ?
N1 C1 H1 115.9(18) ?
C1 C2 C3 118.4(3) ?
C1 C2 H2 122.5(18) ?
C3 C2 H2 118.8(17) ?
C4 C3 C2 118.8(3) ?
C4 C3 H3 119(2) ?
C2 C3 H3 122(2) ?
C3 C4 C5 119.9(3) ?
C3 C4 H4 123.9(15) ?
C5 C4 H4 116.1(15) ?
N1 C5 N3 120.8(2) ?
N1 C5 C4 121.9(2) ?
N3 C5 C4 117.3(2) ?
N2 C6 N3 120.8(2) ?
N2 C6 C7 121.1(2) ?
N3 C6 C7 118.1(2) ?
C8 C7 C6 119.8(3) ?
C8 C7 H5 122.3(14) ?
C6 C7 H5 117.9(14) ?
C7 C8 C9 119.6(3) ?
C7 C8 H6 118.8(17) ?
C9 C8 H6 121.5(17) ?
C10 C9 C8 118.3(3) ?
C10 C9 H7 118.8(16) ?
C8 C9 H7 122.9(16) ?
C9 C10 N2 123.9(3) ?
C9 C10 H8 119.4(15) ?
N2 C10 H8 116.7(15) ?
O2 C11 O1 120.6(2) ?
O2 C11 C12 120.0(3) ?
O1 C11 C12 119.3(3) ?
C13 C12 C14 123.5(4) ?
C13 C12 C11 118.8(3) ?
C14 C12 C11 117.7(3) ?
C12 C13 H9 124(2) ?
C12 C13 H10 112(3) ?
H9 C13 H10 124(4) ?
C12 C14 H13 109.5 ?
C12 C14 H11 109.5 ?
H13 C14 H11 109.5 ?
C12 C14 H12 109.5 ?
H13 C14 H12 109.5 ?
H11 C14 H12 109.5 ?
O4 C15 O3 121.8(2) ?
O4 C15 C16 121.0(3) ?
O3 C15 C16 117.2(2) ?
C17 C16 C18 123.6(4) ?
C17 C16 C15 118.1(3) ?
C18 C16 C15 118.3(3) ?
C16 C17 H14 116(3) ?
C16 C17 H15 117(3) ?
H14 C17 H15 126(4) ?
C16 C18 H17 109.5 ?
C16 C18 H18 109.5 ?
H17 C18 H18 109.5 ?
C16 C18 H16 109.5 ?
H17 C18 H16 109.5 ?
H18 C18 H16 109.5 ?

loop_
_geom_bond_atom_site_label_1
_geom_bond_atom_site_label_2
_geom_bond_distance
_geom_bond_publ_flag
Ni1 O3 1.9669(18) y
Ni1 N2 1.980(2) y
Ni1 N1 1.9801(18) y
Ni1 O1 1.9843(17) y
O1 C11 1.260(3) ?
O2 C11 1.235(3) ?
O3 C15 1.269(3) ?
O4 C15 1.228(3) ?
O5 H20 0.961(18) ?
O5 H21 0.921(18) ?
O6 H6A 0.8498 ?
O6 H6B 0.8497 ?
N1 C5 1.335(3) ?
N1 C1 1.352(3) ?
N2 C6 1.333(3) ?
N2 C10 1.361(3) ?
N3 C6 1.371(3) ?
N3 C5 1.371(3) ?
N3 H19 0.8600 ?
C1 C2 1.344(4) ?
C1 H1 0.90(3) ?
C2 C3 1.383(4) ?
C2 H2 0.954(18) ?
C3 C4 1.353(4) ?
C3 H3 1.00(3) ?
C4 C5 1.387(3) ?
C4 H4 0.944(16) ?
C6 C7 1.395(3) ?
C7 C8 1.351(4) ?
C7 H5 0.921(15) ?
C8 C9 1.378(4) ?
C8 H6 1.01(3) ?
C9 C10 1.343(4) ?
C9 H7 0.93(3) ?
C10 H8 1.00(3) ?
C11 C12 1.483(4) ?
C12 C13 1.327(5) ?
C12 C14 1.453(4) ?
C13 H9 0.930(18) ?
C13 H10 0.95(4) ?
C14 H13 0.9600 ?
C14 H11 0.9600 ?
C14 H12 0.9600 ?
C15 C16 1.494(4) ?
C16 C17 1.389(5) ?
C16 C18 1.407(4) ?
C17 H14 0.911(18) ?
C17 H15 0.906(19) ?
C18 H17 0.9600 ?
C18 H18 0.9600 ?
C18 H16 0.9600 ?

loop_
_geom_hbond_atom_site_label_D
_geom_hbond_atom_site_label_H
_geom_hbond_atom_site_label_A
_geom_hbond_site_symmetry_A
_geom_hbond_distance_DH
_geom_hbond_distance_HA
_geom_hbond_distance_DA
_geom_hbond_angle_DHA
_geom_hbond_publ_flag
O6 H6B O2 2_556 0.85 2.57 3.172 129 no
O6 H6B O3 2_556 0.85 2.31 3.030 143 yes
N3 H19 O5 3_656 0.86 1.99 2.837(3) 170 yes
O5 H20 O2 . 0.96(3) 1.75(3) 2.698(3) 169(2) yes
O5 H21 O4 1_455 0.92(3) 1.88(3) 2.789(3) 169(3) yes

loop_
_geom_torsion_atom_site_label_1
_geom_torsion_atom_site_label_2
_geom_torsion_atom_site_label_3
_geom_torsion_atom_site_label_4
_geom_torsion
O3 Ni1 O1 C11 90.93(15)
N2 Ni1 O1 C11 -10.8(3)
N1 Ni1 O1 C11 -114.07(15)
N2 Ni1 O3 C15 -105.33(17)
N1 Ni1 O3 C15 -2.9(3)
O1 Ni1 O3 C15 100.38(17)
O3 Ni1 N1 C5 -94.3(2)
N2 Ni1 N1 C5 8.28(19)
O1 Ni1 N1 C5 162.74(18)
O3 Ni1 N1 C1 78.9(3)
N2 Ni1 N1 C1 -178.6(2)
O1 Ni1 N1 C1 -24.1(2)
O3 Ni1 N2 C6 151.52(18)
N1 Ni1 N2 C6 -3.41(19)
O1 Ni1 N2 C6 -106.9(2)
O3 Ni1 N2 C10 -32.28(19)
N1 Ni1 N2 C10 172.79(18)
O1 Ni1 N2 C10 69.3(3)
C5 N1 C1 C2 -0.7(4)
Ni1 N1 C1 C2 -174.4(3)
N1 C1 C2 C3 -0.7(5)
C1 C2 C3 C4 1.6(5)
C2 C3 C4 C5 -1.1(5)
C1 N1 C5 N3 -179.3(2)
Ni1 N1 C5 N3 -6.1(3)
C1 N1 C5 C4 1.2(4)
Ni1 N1 C5 C4 174.35(18)
C6 N3 C5 N1 -4.3(4)
C6 N3 C5 C4 175.2(2)
C3 C4 C5 N1 -0.4(4)
C3 C4 C5 N3 -179.9(3)
C10 N2 C6 N3 -179.7(2)
Ni1 N2 C6 N3 -3.6(3)
C10 N2 C6 C7 0.1(3)
Ni1 N2 C6 C7 176.25(17)
C5 N3 C6 N2 9.6(4)
C5 N3 C6 C7 -170.3(2)
N2 C6 C7 C8 0.0(4)
N3 C6 C7 C8 179.8(2)
C6 C7 C8 C9 -0.3(4)
C7 C8 C9 C10 0.5(4)
C8 C9 C10 N2 -0.4(4)
C6 N2 C10 C9 0.1(4)
Ni1 N2 C10 C9 -176.4(2)
Ni1 O1 C11 O2 0.2(3)
Ni1 O1 C11 C12 178.91(18)
O2 C11 C12 C13 172.6(3)
O1 C11 C12 C13 -6.1(4)
O2 C11 C12 C14 -7.1(4)
O1 C11 C12 C14 174.2(3)
Ni1 O3 C15 O4 -0.5(3)
Ni1 O3 C15 C16 179.79(18)
O4 C15 C16 C17 -12.7(4)
O3 C15 C16 C17 167.0(3)
O4 C15 C16 C18 165.4(3)
O3 C15 C16 C18 -14.9(4)
